data_1531377
loop_
_publ_author_name
'Gout, D.'
'Miller, G.J.'
'Benbow, E.'

_publ_section_title
;
 Structure and bonding consequences in the pseudo-binary system Ln5 Si3-x
 Mx (Ln = La, Ce or Nd; M = Ni or Co)
;
_journal_name_full 'Journal of Alloys Compd.'
_journal_page_first 153
_journal_page_last 164
_journal_volume 338
_journal_year 2002
_chemical_formula_sum 'La5 Si3'
_space_group_IT_number 140
_symmetry_space_group_name_Hall '-I 4 2c'
_symmetry_space_group_name_H-M 'I 4/m c m'
_cell_angle_alpha 90
_cell_angle_beta 90
_cell_angle_gamma 90
_cell_formula_units_Z 4
_cell_length_a 7.976
_cell_length_b 7.976
_cell_length_c 14.107
_cell_volume 897.439
_citation_journal_id_ASTM JALCEU
_cod_data_source_file Gout_JALCEU_2002_469.cif
_cod_data_source_block La5Si3
_cod_database_code 1531377

loop_
_symmetry_equiv_pos_as_xyz
x,y,z
-y,x,z
-x,-y,z
y,-x,z
x,-y,-z+1/2
y,x,-z+1/2
-x,y,-z+1/2
-y,-x,-z+1/2
-x,-y,-z
y,-x,-z
x,y,-z
-y,x,-z
-x,y,z-1/2
-y,-x,z-1/2
x,-y,z-1/2
y,x,z-1/2
x+1/2,y+1/2,z+1/2
-y+1/2,x+1/2,z+1/2
-x+1/2,-y+1/2,z+1/2
y+1/2,-x+1/2,z+1/2
x+1/2,-y+1/2,-z+1
y+1/2,x+1/2,-z+1
-x+1/2,y+1/2,-z+1
-y+1/2,-x+1/2,-z+1
-x+1/2,-y+1/2,-z+1/2
y+1/2,-x+1/2,-z+1/2
x+1/2,y+1/2,-z+1/2
-y+1/2,x+1/2,-z+1/2
-x+1/2,y+1/2,z
-y+1/2,-x+1/2,z
x+1/2,-y+1/2,z
y+1/2,x+1/2,z

loop_
_atom_site_label
_atom_site_type_symbol
_atom_site_fract_x
_atom_site_fract_y
_atom_site_fract_z
_atom_site_occupancy
_atom_site_U_iso_or_equiv
Si1 Si 0 0 0.25 1 0.0
Si2 Si 0.3865 0.8865 0 1 0.0
La1 La 0 0 0 1 0.0
La2 La 0.1769 0.6769 0.1466 1 0.0
